data_4338668
loop_
_publ_author_name
'Alzamly, Ahmed'
'Gambarotta, Sandro'
'Korobkov, Ilia'
'Murugesu, Muralee'
'Le Roy, Jennifer J. H.'
'Budzelaar, Peter H. M.'

_publ_section_title
;
 Isolation of a hexanuclear chromium cluster with a tetrahedral hydridic
 core and its catalytic behavior for ethylene oligomerization.
;
_journal_issue 12
_journal_name_full 'Inorganic chemistry'
_journal_page_first 6073
_journal_page_last 6081
_journal_paper_doi 10.1021/ic500445b
_journal_volume 53
_journal_year 2014
_chemical_formula_sum 'C94.5 H107 Al1.5 Cl5.5 Cr6 N8 O0 P4'
_chemical_formula_weight 2026.20
_chemical_name_systematic
; 
 ? 
;
_space_group_crystal_system monoclinic
_space_group_IT_number 15
_space_group_name_Hall '-C 2yc'
_space_group_name_H-M_alt 'C 1 2/c 1'
_symmetry_space_group_name_Hall '-C 2yc'
_symmetry_space_group_name_H-M 'C 1 2/c 1'
_atom_sites_solution_hydrogens mixed
_audit_creation_method SHELXL-2013
_cell_angle_alpha 90
_cell_angle_beta 127.6618(9)
_cell_angle_gamma 90
_cell_formula_units_Z 4
_cell_length_a 38.3455(11)
_cell_length_b 11.3143(3)
_cell_length_c 30.4666(14)
_cell_measurement_reflns_used 9967
_cell_measurement_temperature 200(2)
_cell_measurement_theta_max 23.21
_cell_measurement_theta_min 2.26
_cell_volume 10463.8(6)
_computing_cell_refinement 'APEX II, Bruker (2009)'
_computing_data_collection 'APEX II, Bruker (2009)'
_computing_data_reduction 'XPREP, Bruker (2009)'
_computing_molecular_graphics 'SHELXTL, Bruker (2004)'
_computing_publication_material 'SHELXTL, Bruker (2004)'
_computing_structure_refinement 'SHELXL-2013 (Sheldrick, 2013)'
_computing_structure_solution 'SHELXS-03 (Sheldrick, 2003)'
_diffrn_ambient_temperature 200(2)
_diffrn_measured_fraction_theta_full 0.793
_diffrn_measured_fraction_theta_max 0.993
_diffrn_measurement_device_type 'Bruker APEX-II CCD'
_diffrn_measurement_method '\f and \w scans'
_diffrn_radiation_type MoK\a
_diffrn_radiation_wavelength 0.71073
_diffrn_reflns_av_R_equivalents 0.0669
_diffrn_reflns_av_unetI/netI 0.0538
_diffrn_reflns_Laue_measured_fraction_full 0.793
_diffrn_reflns_Laue_measured_fraction_max 0.993
_diffrn_reflns_limit_h_max 42
_diffrn_reflns_limit_h_min -42
_diffrn_reflns_limit_k_max 11
_diffrn_reflns_limit_k_min -12
_diffrn_reflns_limit_l_max 33
_diffrn_reflns_limit_l_min -33
_diffrn_reflns_number 56895
_diffrn_reflns_point_group_measured_fraction_full 0.793
_diffrn_reflns_point_group_measured_fraction_max 0.993
_diffrn_reflns_theta_full 25.242
_diffrn_reflns_theta_max 23.287
_diffrn_reflns_theta_min 1.921
_exptl_absorpt_coefficient_mu 0.860
_exptl_absorpt_correction_T_max 0.7449
_exptl_absorpt_correction_T_min 0.6526
_exptl_absorpt_correction_type multi-scan
_exptl_absorpt_process_details 'SADABS, Bruker (2003)'
_exptl_crystal_colour green
_exptl_crystal_density_diffrn 1.286
_exptl_crystal_density_meas ?
_exptl_crystal_description block
_exptl_crystal_F_000 4188
_exptl_crystal_size_max 0.170
_exptl_crystal_size_mid 0.130
_exptl_crystal_size_min 0.090
_refine_diff_density_max 1.072
_refine_diff_density_min -0.517
_refine_diff_density_rms 0.078
_refine_ls_extinction_method none
_refine_ls_goodness_of_fit_ref 1.054
_refine_ls_hydrogen_treatment mixed
_refine_ls_matrix_type full
_refine_ls_number_parameters 619
_refine_ls_number_reflns 7506
_refine_ls_number_restraints 1134
_refine_ls_restrained_S_all 1.004
_refine_ls_R_factor_all 0.1006
_refine_ls_R_factor_gt 0.0590
_refine_ls_shift/su_max 0.001
_refine_ls_shift/su_mean 0.000
_refine_ls_structure_factor_coef Fsqd
_refine_ls_weighting_details 'w=1/[\s^2^(Fo^2^)+(0.0855P)^2^+25.0385P] where P=(Fo^2^+2Fc^2^)/3'
_refine_ls_weighting_scheme calc
_refine_ls_wR_factor_gt 0.1404
_refine_ls_wR_factor_ref 0.1624
_reflns_Friedel_coverage 0.000
_reflns_number_gt 5091
_reflns_number_total 7506
_reflns_threshold_expression 'I > 2\s(I)'
_cod_data_source_file ic500445b_si_002.cif
_cod_data_source_block sg394a
_cod_depositor_comments
;Adding full bibliography for 4338668.cif.

The following automatic conversions were performed:

'_exptl_crystal_density_meas' value 'n/a' was changed to '?' - the
value is perceived as not measured.

Automatic conversion script
Id: cif_fix_values 3008 2015-01-20 13:52:24Z robertas 
;
_cod_original_formula_sum 'C94.50 H107 Al1.50 Cl5.50 Cr6 N8 O0 P4'
_cod_database_code 4338668
_shelx_space_group_comment
; 
The symmetry employed for this shelxl refinement is uniquely defined 
by the following loop, which should always be used as a source of 
symmetry information in preference to the above space-group names. 
They are only intended as comments. 
;
_shelx_estimated_absorpt_t_min 0.868
_shelx_estimated_absorpt_t_max 0.927
_shelxl_version_number 2013-4

loop_
_space_group_symop_operation_xyz
'x, y, z'
'-x, y, -z+1/2'
'x+1/2, y+1/2, z'
'-x+1/2, y+1/2, -z+1/2'
'-x, -y, -z'
'x, -y, z-1/2'
'-x+1/2, -y+1/2, -z'
'x+1/2, -y+1/2, z-1/2'

loop_
_atom_site_label
_atom_site_type_symbol
_atom_site_fract_x
_atom_site_fract_y
_atom_site_fract_z
_atom_site_U_iso_or_equiv
_atom_site_adp_type
_atom_site_occupancy
_atom_site_site_symmetry_order
_atom_site_calc_flag
_atom_site_refinement_flags_posn
_atom_site_refinement_flags_adp
_atom_site_refinement_flags_occupancy
_atom_site_disorder_assembly
_atom_site_disorder_group
Cr1 Cr 0.04668(3) 0.27221(7) 0.28899(3) 0.0361(3) Uani 1 1 d D U . . .
Cr2 Cr 0.02782(3) 0.38731(7) 0.23200(3) 0.0315(2) Uani 1 1 d D U . . .
Cr3 Cr -0.06249(3) 0.37752(8) 0.10499(3) 0.0390(3) Uani 1 1 d . U . . .
H101 H -0.0001(3) 0.1787(8) 0.2498(6) 0.047 Uiso 1 2 d DR U P . .
H102 H -0.0001(3) 0.4720(4) 0.2498(6) 0.047 Uiso 1 2 d DR U P . .
H103 H -0.01847(18) 0.3017(3) 0.1835(3) 0.047 Uiso 1 1 d DR U . . .
Cl1 Cl -0.01513(5) 0.54326(11) 0.14709(6) 0.0416(4) Uani 1 1 d . U . . .
Cl2 Cl -0.11875(6) 0.50532(18) 0.01855(7) 0.0801(6) Uani 1 1 d . U . . .
Cl3 Cl -0.21516(8) 0.4498(3) 0.00082(10) 0.0895(9) Uani 0.75 1 d . U P A .
Al1 Al -0.19229(9) 0.5111(3) -0.04538(11) 0.0763(9) Uani 0.75 1 d . U P . .
C39 C -0.2102(7) 0.664(2) -0.0761(11) 0.097(6) Uani 0.375 1 d D U P A 1
H39A H -0.1830 0.7106 -0.0595 0.117 Uiso 0.375 1 calc R U P A 1
H39B H -0.2242 0.6559 -0.1160 0.117 Uiso 0.375 1 calc R U P A 1
C40 C -0.2406(7) 0.738(2) -0.0722(10) 0.109(7) Uani 0.375 1 d D U P A 1
H40A H -0.2248 0.7611 -0.0325 0.131 Uiso 0.375 1 calc R U P A 1
C41 C -0.2469(9) 0.8613(19) -0.1084(10) 0.107(8) Uani 0.375 1 d D U P A 1
H41A H -0.2676 0.9153 -0.1101 0.160 Uiso 0.375 1 calc R U P A 1
H41B H -0.2583 0.8388 -0.1461 0.160 Uiso 0.375 1 calc R U P A 1
H41C H -0.2183 0.9006 -0.0899 0.160 Uiso 0.375 1 calc R U P A 1
C42 C -0.2827(8) 0.706(3) -0.0938(15) 0.136(12) Uani 0.375 1 d D U P A 1
H42A H -0.2820 0.6346 -0.0751 0.204 Uiso 0.375 1 calc R U P A 1
H42B H -0.2995 0.6903 -0.1336 0.204 Uiso 0.375 1 calc R U P A 1
H42C H -0.2969 0.7702 -0.0883 0.204 Uiso 0.375 1 calc R U P A 1
C39' C -0.2036(5) 0.6962(17) -0.0512(7) 0.060(5) Uani 0.375 1 d D U P A 2
H39C H -0.2007 0.7219 -0.0180 0.072 Uiso 0.375 1 calc R U P A 2
H39D H -0.1802 0.7362 -0.0502 0.072 Uiso 0.375 1 calc R U P A 2
C40' C -0.2479(6) 0.7379(17) -0.1024(8) 0.094(7) Uani 0.375 1 d D U P A 2
H40B H -0.2477 0.7367 -0.1350 0.113 Uiso 0.375 1 calc R U P A 2
C41' C -0.2482(10) 0.8779(18) -0.0851(14) 0.132(13) Uani 0.375 1 d D U P A 2
H41D H -0.2761 0.9154 -0.1147 0.198 Uiso 0.375 1 calc R U P A 2
H41E H -0.2237 0.9210 -0.0798 0.198 Uiso 0.375 1 calc R U P A 2
H41F H -0.2449 0.8794 -0.0505 0.198 Uiso 0.375 1 calc R U P A 2
C42' C -0.2858(8) 0.686(3) -0.1166(16) 0.138(13) Uani 0.375 1 d D U P A 2
H42D H -0.2860 0.6023 -0.1249 0.208 Uiso 0.375 1 calc R U P A 2
H42E H -0.3114 0.7255 -0.1493 0.208 Uiso 0.375 1 calc R U P A 2
H42F H -0.2872 0.6932 -0.0856 0.208 Uiso 0.375 1 calc R U P A 2
C43 C -0.1931(6) 0.365(2) -0.0923(9) 0.100(6) Uani 0.375 1 d D U P A 1
H43A H -0.1750 0.3844 -0.1045 0.120 Uiso 0.375 1 calc R U P A 1
H43B H -0.1805 0.2930 -0.0688 0.120 Uiso 0.375 1 calc R U P A 1
C44 C -0.2403(7) 0.342(2) -0.1423(9) 0.123(7) Uani 0.375 1 d D U P A 1
H44A H -0.2588 0.4150 -0.1562 0.148 Uiso 0.375 1 calc R U P A 1
C45 C -0.2537(8) 0.247(3) -0.1120(10) 0.120(8) Uani 0.375 1 d D U P A 1
H45A H -0.2848 0.2242 -0.1387 0.181 Uiso 0.375 1 calc R U P A 1
H45B H -0.2489 0.2845 -0.0798 0.181 Uiso 0.375 1 calc R U P A 1
H45C H -0.2353 0.1757 -0.1000 0.181 Uiso 0.375 1 calc R U P A 1
C46 C -0.2469(11) 0.275(3) -0.1842(11) 0.186(12) Uani 0.375 1 d D U P A 1
H46A H -0.2400 0.3216 -0.2050 0.280 Uiso 0.375 1 calc R U P A 1
H46B H -0.2777 0.2490 -0.2091 0.280 Uiso 0.375 1 calc R U P A 1
H46C H -0.2276 0.2051 -0.1684 0.280 Uiso 0.375 1 calc R U P A 1
C43' C -0.2095(8) 0.4212(19) -0.1092(9) 0.096(6) Uani 0.375 1 d D U P A 2
H43C H -0.2360 0.4590 -0.1423 0.115 Uiso 0.375 1 calc R U P A 2
H43D H -0.1857 0.4279 -0.1129 0.115 Uiso 0.375 1 calc R U P A 2
C44' C -0.2195(7) 0.2913(19) -0.1107(9) 0.099(6) Uani 0.375 1 d D U P A 2
H44B H -0.2033 0.2564 -0.0728 0.118 Uiso 0.375 1 calc R U P A 2
C45' C -0.2737(6) 0.303(2) -0.1432(11) 0.115(8) Uani 0.375 1 d D U P A 2
H45D H -0.2863 0.2240 -0.1485 0.172 Uiso 0.375 1 calc R U P A 2
H45E H -0.2879 0.3408 -0.1793 0.172 Uiso 0.375 1 calc R U P A 2
H45F H -0.2787 0.3508 -0.1206 0.172 Uiso 0.375 1 calc R U P A 2
C46' C -0.2181(10) 0.218(3) -0.1468(12) 0.150(9) Uani 0.375 1 d D U P A 2
H46D H -0.1874 0.2029 -0.1311 0.225 Uiso 0.375 1 calc R U P A 2
H46E H -0.2330 0.2579 -0.1828 0.225 Uiso 0.375 1 calc R U P A 2
H46F H -0.2330 0.1435 -0.1518 0.225 Uiso 0.375 1 calc R U P A 2
P1 P 0.09391(5) 0.50185(12) 0.29367(6) 0.0422(4) Uani 1 1 d . U . . .
P2 P -0.00781(5) 0.28904(12) 0.09269(6) 0.0392(4) Uani 1 1 d . U . . .
N1 N 0.10347(15) 0.3391(4) 0.36250(17) 0.0412(11) Uani 1 1 d . U . . .
N2 N 0.10158(15) 0.2277(4) 0.42290(18) 0.0502(12) Uani 1 1 d . U . . .
N3 N 0.05691(14) 0.3070(3) 0.20248(17) 0.0339(10) Uani 1 1 d . U . . .
N4 N 0.08018(15) 0.1732(4) 0.27153(18) 0.0413(11) Uani 1 1 d . U . . .
C1 C 0.13039(19) 0.3991(5) 0.3501(2) 0.0458(14) Uani 1 1 d . U . . .
H1A H 0.1428 0.3411 0.3388 0.055 Uiso 1 1 calc R U . . .
H1B H 0.1550 0.4423 0.3832 0.055 Uiso 1 1 calc R U . . .
C2 C 0.12487(19) 0.2541(5) 0.4037(2) 0.0439(13) Uani 1 1 d . U . . .
C3 C 0.1638(2) 0.1940(6) 0.4248(3) 0.0592(17) Uani 1 1 d . U . . .
H3A H 0.1808 0.2122 0.4126 0.071 Uiso 1 1 calc R U . . .
C4 C 0.1773(2) 0.1071(6) 0.4641(3) 0.0711(19) Uani 1 1 d . U . . .
H4A H 0.2038 0.0648 0.4791 0.085 Uiso 1 1 calc R U . . .
C5 C 0.1523(2) 0.0815(6) 0.4817(3) 0.0718(19) Uani 1 1 d . U . . .
H5A H 0.1606 0.0199 0.5076 0.086 Uiso 1 1 calc R U . . .
C6 C 0.1158(2) 0.1466(6) 0.4610(3) 0.0607(17) Uani 1 1 d . U . . .
H6A H 0.0997 0.1330 0.4748 0.073 Uiso 1 1 calc R U . . .
C7 C 0.0914(2) 0.6347(5) 0.3247(2) 0.0467(14) Uani 1 1 d . U . . .
C8 C 0.1220(2) 0.6611(6) 0.3809(3) 0.0694(19) Uani 1 1 d . U . . .
H8A H 0.1449 0.6065 0.4050 0.083 Uiso 1 1 calc R U . . .
C9 C 0.1194(3) 0.7657(7) 0.4019(3) 0.082(2) Uani 1 1 d . U . . .
H9A H 0.1406 0.7832 0.4402 0.098 Uiso 1 1 calc R U . . .
C10 C 0.0870(3) 0.8431(6) 0.3684(3) 0.0713(19) Uani 1 1 d . U . . .
H10A H 0.0855 0.9149 0.3833 0.086 Uiso 1 1 calc R U . . .
C11 C 0.0564(3) 0.8200(6) 0.3135(3) 0.0683(18) Uani 1 1 d . U . . .
H11A H 0.0340 0.8762 0.2901 0.082 Uiso 1 1 calc R U . . .
C12 C 0.0580(2) 0.7141(5) 0.2916(3) 0.0565(16) Uani 1 1 d . U . . .
H12A H 0.0358 0.6965 0.2535 0.068 Uiso 1 1 calc R U . . .
C13 C 0.1232(2) 0.5466(5) 0.2667(2) 0.0502(14) Uani 1 1 d . U . . .
C14 C 0.1177(3) 0.6572(6) 0.2455(3) 0.077(2) Uani 1 1 d . U . . .
H14A H 0.0994 0.7123 0.2463 0.092 Uiso 1 1 calc R U . . .
C15 C 0.1384(3) 0.6903(8) 0.2227(4) 0.093(2) Uani 1 1 d . U . . .
H15A H 0.1333 0.7667 0.2068 0.112 Uiso 1 1 calc R U . . .
C16 C 0.1660(3) 0.6147(8) 0.2229(3) 0.090(2) Uani 1 1 d . U . . .
H16A H 0.1821 0.6394 0.2102 0.108 Uiso 1 1 calc R U . . .
C17 C 0.1700(3) 0.5038(8) 0.2414(4) 0.096(3) Uani 1 1 d . U . . .
H17A H 0.1875 0.4487 0.2391 0.115 Uiso 1 1 calc R U . . .
C18 C 0.1494(3) 0.4678(7) 0.2637(3) 0.079(2) Uani 1 1 d . U . . .
H18A H 0.1531 0.3893 0.2769 0.095 Uiso 1 1 calc R U . . .
C19 C 0.04808(18) 0.3408(5) 0.1506(2) 0.0388(13) Uani 1 1 d . U . . .
H19A H 0.0702 0.3047 0.1478 0.047 Uiso 1 1 calc R U . . .
H19B H 0.0499 0.4278 0.1489 0.047 Uiso 1 1 calc R U . . .
C20 C 0.07979(18) 0.2079(4) 0.2282(2) 0.0396(13) Uani 1 1 d . U . . .
C21 C 0.1043(2) 0.1377(5) 0.2160(3) 0.0543(16) Uani 1 1 d . U . . .
H21A H 0.1055 0.1607 0.1870 0.065 Uiso 1 1 calc R U . . .
C22 C 0.1253(2) 0.0401(6) 0.2456(3) 0.071(2) Uani 1 1 d . U . . .
H22A H 0.1415 -0.0052 0.2375 0.085 Uiso 1 1 calc R U . . .
C23 C 0.1237(2) 0.0045(6) 0.2876(3) 0.0680(19) Uani 1 1 d . U . . .
H23A H 0.1376 -0.0666 0.3075 0.082 Uiso 1 1 calc R U . . .
C24 C 0.1017(2) 0.0739(5) 0.3000(2) 0.0538(16) Uani 1 1 d . U . . .
H24A H 0.1014 0.0514 0.3298 0.065 Uiso 1 1 calc R U . . .
C25 C 0.0002(2) 0.1293(5) 0.0996(2) 0.0435(14) Uani 1 1 d . U . . .
C26 C 0.0126(3) 0.0644(5) 0.0721(3) 0.0659(19) Uani 1 1 d . U . . .
H26A H 0.0145 0.1023 0.0459 0.079 Uiso 1 1 calc R U . . .
C27 C 0.0219(3) -0.0534(6) 0.0828(3) 0.082(2) Uani 1 1 d . U . . .
H27A H 0.0297 -0.0969 0.0633 0.098 Uiso 1 1 calc R U . . .
C28 C 0.0201(3) -0.1100(6) 0.1216(3) 0.080(2) Uani 1 1 d . U . . .
H28A H 0.0274 -0.1914 0.1297 0.095 Uiso 1 1 calc R U . . .
C29 C 0.0078(2) -0.0475(5) 0.1476(3) 0.0625(18) Uani 1 1 d . U . . .
H29A H 0.0062 -0.0859 0.1741 0.075 Uiso 1 1 calc R U . . .
C30 C -0.0025(2) 0.0694(5) 0.1370(2) 0.0489(15) Uani 1 1 d . U . . .
H30A H -0.0116 0.1104 0.1556 0.059 Uiso 1 1 calc R U . . .
C31 C -0.0172(2) 0.3254(4) 0.0276(2) 0.0433(13) Uani 1 1 d . U . . .
C32 C 0.0172(2) 0.3407(5) 0.0241(3) 0.0548(15) Uani 1 1 d . U . . .
H32A H 0.0470 0.3343 0.0563 0.066 Uiso 1 1 calc R U . . .
C33 C 0.0070(3) 0.3656(5) -0.0274(3) 0.0666(18) Uani 1 1 d . U . . .
H33A H 0.0300 0.3771 -0.0304 0.080 Uiso 1 1 calc R U . . .
C34 C -0.0358(3) 0.3733(5) -0.0733(3) 0.0695(19) Uani 1 1 d . U . . .
H34A H -0.0423 0.3884 -0.1083 0.083 Uiso 1 1 calc R U . . .
C35 C -0.0693(3) 0.3596(6) -0.0699(3) 0.0705(19) Uani 1 1 d . U . . .
H35A H -0.0991 0.3665 -0.1021 0.085 Uiso 1 1 calc R U . . .
C36 C -0.0594(2) 0.3354(5) -0.0185(2) 0.0556(16) Uani 1 1 d . U . . .
H36A H -0.0827 0.3258 -0.0158 0.067 Uiso 1 1 calc R U . . .
C47 C -0.1439(5) -0.1961(12) -0.1132(7) 0.129(7) Uiso 0.5 1 d DG U P B 1
C48 C -0.1702(5) -0.1234(16) -0.1592(5) 0.139(8) Uiso 0.5 1 d DG U P B 1
H48A H -0.1931 -0.1566 -0.1942 0.166 Uiso 0.5 1 calc R U P B 1
C49 C -0.1632(6) -0.0020(15) -0.1541(7) 0.183(11) Uiso 0.5 1 d G U P B 1
H49A H -0.1812 0.0477 -0.1855 0.220 Uiso 0.5 1 calc R U P B 1
C50 C -0.1298(7) 0.0467(12) -0.1030(9) 0.175(10) Uiso 0.5 1 d G U P B 1
H50A H -0.1250 0.1296 -0.0995 0.210 Uiso 0.5 1 calc R U P B 1
C51 C -0.1034(5) -0.0261(16) -0.0570(7) 0.149(9) Uiso 0.5 1 d G U P B 1
H51A H -0.0806 0.0072 -0.0220 0.179 Uiso 0.5 1 calc R U P B 1
C52 C -0.1105(5) -0.1474(15) -0.0621(6) 0.140(7) Uiso 0.5 1 d DG U P B 1
H52A H -0.0925 -0.1972 -0.0307 0.169 Uiso 0.5 1 calc R U P B 1
C53 C -0.1473(11) -0.3276(18) -0.1219(11) 0.250(16) Uiso 0.5 1 d D U P B 1
H53A H -0.1725 -0.3457 -0.1603 0.376 Uiso 0.5 1 calc R U P B 1
H53B H -0.1515 -0.3655 -0.0965 0.376 Uiso 0.5 1 calc R U P B 1
H53C H -0.1202 -0.3574 -0.1147 0.376 Uiso 0.5 1 calc R U P B 1
C54 C -0.1524(9) -0.183(2) -0.1308(8) 0.117(11) Uiso 0.25 1 d DG U P C 2
C55 C -0.1428(9) -0.063(2) -0.1234(9) 0.119(10) Uiso 0.25 1 d DG U P C 2
H55A H -0.1572 -0.0118 -0.1546 0.143 Uiso 0.25 1 calc R U P C 2
C56 C -0.1122(9) -0.0179(17) -0.0703(11) 0.140(14) Uiso 0.25 1 d G U P C 2
H56A H -0.1057 0.0642 -0.0653 0.168 Uiso 0.25 1 calc R U P C 2
C57 C -0.0911(7) -0.093(2) -0.0247(8) 0.070(7) Uiso 0.25 1 d G U P C 2
H57A H -0.0702 -0.0622 0.0115 0.085 Uiso 0.25 1 calc R U P C 2
C58 C -0.1007(8) -0.213(2) -0.0322(9) 0.128(12) Uiso 0.25 1 d G U P C 2
H58A H -0.0863 -0.2644 -0.0010 0.153 Uiso 0.25 1 calc R U P C 2
C59 C -0.1313(9) -0.2583(16) -0.0852(11) 0.119(11) Uiso 0.25 1 d DG U P C 2
H59A H -0.1378 -0.3404 -0.0903 0.143 Uiso 0.25 1 calc R U P C 2
C60 C -0.1924(13) -0.227(3) -0.1853(13) 0.182(19) Uiso 0.25 1 d D U P C 2
H60A H -0.2034 -0.1655 -0.2134 0.273 Uiso 0.25 1 calc R U P C 2
H60B H -0.2152 -0.2479 -0.1815 0.273 Uiso 0.25 1 calc R U P C 2
H60C H -0.1846 -0.2975 -0.1965 0.273 Uiso 0.25 1 calc R U P C 2

loop_
_atom_site_aniso_label
_atom_site_aniso_U_11
_atom_site_aniso_U_22
_atom_site_aniso_U_33
_atom_site_aniso_U_23
_atom_site_aniso_U_13
_atom_site_aniso_U_12
Cr1 0.0573(6) 0.0283(5) 0.0329(5) 0.0015(4) 0.0328(5) 0.0050(4)
Cr2 0.0499(6) 0.0236(5) 0.0317(5) -0.0014(4) 0.0305(4) 0.0012(4)
Cr3 0.0508(6) 0.0416(5) 0.0339(5) -0.0009(4) 0.0307(5) -0.0038(4)
Cl1 0.0612(9) 0.0307(7) 0.0486(8) 0.0035(6) 0.0415(8) 0.0013(6)
Cl2 0.0791(13) 0.0889(14) 0.0607(11) 0.0197(10) 0.0368(10) 0.0220(10)
Cl3 0.0522(15) 0.128(2) 0.0701(16) 0.0284(16) 0.0281(13) -0.0011(14)
Al1 0.0484(16) 0.100(2) 0.0417(15) 0.0257(15) 0.0077(13) -0.0055(15)
C39 0.074(10) 0.103(9) 0.075(12) 0.037(8) 0.025(9) 0.017(8)
C40 0.067(9) 0.110(11) 0.079(13) -0.001(9) 0.008(9) 0.011(8)
C41 0.082(14) 0.101(12) 0.054(14) -0.003(10) -0.001(11) 0.018(10)
C42 0.076(11) 0.15(2) 0.11(2) 0.011(16) 0.021(12) 0.012(11)
C39' 0.044(8) 0.083(8) 0.033(9) 0.009(6) 0.014(7) 0.000(6)
C40' 0.066(9) 0.080(10) 0.055(11) 0.001(8) -0.004(8) 0.011(7)
C41' 0.085(15) 0.086(11) 0.13(2) -0.015(10) 0.017(15) 0.015(9)
C42' 0.071(10) 0.118(16) 0.13(3) -0.008(15) 0.013(11) 0.001(10)
C43 0.076(11) 0.133(12) 0.063(9) -0.003(8) 0.028(8) -0.015(9)
C44 0.079(12) 0.156(14) 0.077(10) -0.010(9) 0.018(9) -0.023(10)
C45 0.070(14) 0.141(19) 0.099(14) -0.010(13) 0.025(12) -0.021(13)
C46 0.16(2) 0.25(2) 0.117(13) -0.054(15) 0.067(14) -0.068(19)
C43' 0.078(12) 0.119(10) 0.056(8) 0.008(7) 0.024(8) -0.009(8)
C44' 0.087(12) 0.119(11) 0.072(11) 0.007(8) 0.039(10) -0.012(9)
C45' 0.090(12) 0.125(18) 0.098(17) -0.019(14) 0.041(11) -0.026(10)
C46' 0.131(18) 0.181(18) 0.110(16) -0.021(14) 0.060(15) -0.006(14)
P1 0.0569(10) 0.0343(8) 0.0466(9) -0.0039(7) 0.0374(8) -0.0036(7)
P2 0.0654(10) 0.0330(8) 0.0384(8) -0.0016(6) 0.0415(8) -0.0024(7)
N1 0.055(3) 0.037(2) 0.034(2) 0.0003(19) 0.029(2) 0.003(2)
N2 0.053(3) 0.069(3) 0.036(3) 0.016(2) 0.031(2) 0.017(2)
N3 0.051(3) 0.027(2) 0.038(2) -0.0019(18) 0.035(2) 0.0025(19)
N4 0.055(3) 0.030(2) 0.041(2) 0.0016(19) 0.030(2) 0.008(2)
C1 0.055(3) 0.041(3) 0.046(3) -0.004(2) 0.033(3) -0.005(3)
C2 0.049(3) 0.046(3) 0.038(3) -0.002(2) 0.027(3) 0.009(2)
C3 0.061(4) 0.067(4) 0.054(4) 0.006(3) 0.038(3) 0.017(3)
C4 0.074(4) 0.071(4) 0.063(4) 0.016(3) 0.039(4) 0.026(4)
C5 0.083(5) 0.073(5) 0.059(4) 0.024(3) 0.043(4) 0.028(4)
C6 0.076(4) 0.062(4) 0.053(4) 0.014(3) 0.043(3) 0.017(3)
C7 0.065(4) 0.038(3) 0.054(3) -0.003(2) 0.044(3) -0.008(3)
C8 0.082(5) 0.058(4) 0.057(4) -0.011(3) 0.037(3) 0.002(3)
C9 0.106(6) 0.065(4) 0.064(4) -0.018(3) 0.047(4) 0.000(4)
C10 0.103(5) 0.051(4) 0.073(4) -0.016(3) 0.061(4) -0.008(3)
C11 0.093(5) 0.050(4) 0.076(4) -0.006(3) 0.059(4) 0.004(3)
C12 0.072(4) 0.048(3) 0.061(4) -0.006(3) 0.047(3) 0.000(3)
C13 0.056(4) 0.054(3) 0.048(3) -0.007(3) 0.035(3) -0.010(3)
C14 0.116(6) 0.064(4) 0.096(5) 0.018(4) 0.088(5) 0.009(4)
C15 0.136(7) 0.085(5) 0.113(6) 0.019(5) 0.104(6) 0.002(5)
C16 0.100(6) 0.108(6) 0.098(6) 0.001(5) 0.079(5) -0.011(5)
C17 0.098(6) 0.117(6) 0.114(6) 0.018(5) 0.087(5) 0.016(5)
C18 0.100(5) 0.077(5) 0.107(6) 0.012(4) 0.088(5) 0.011(4)
C19 0.057(3) 0.033(3) 0.046(3) -0.002(2) 0.041(3) 0.000(2)
C20 0.052(3) 0.033(3) 0.046(3) -0.007(2) 0.036(3) -0.002(2)
C21 0.071(4) 0.045(3) 0.066(4) 0.000(3) 0.052(3) 0.011(3)
C22 0.095(5) 0.056(4) 0.086(5) 0.007(3) 0.067(4) 0.031(4)
C23 0.092(5) 0.043(4) 0.073(4) 0.009(3) 0.053(4) 0.028(3)
C24 0.076(4) 0.037(3) 0.047(3) 0.005(3) 0.037(3) 0.015(3)
C25 0.070(4) 0.032(3) 0.043(3) -0.006(2) 0.042(3) -0.005(2)
C26 0.128(6) 0.039(3) 0.069(4) -0.003(3) 0.080(4) 0.003(3)
C27 0.163(7) 0.040(3) 0.084(5) -0.004(3) 0.098(5) 0.011(4)
C28 0.150(7) 0.034(3) 0.080(5) 0.000(3) 0.084(5) 0.007(4)
C29 0.111(5) 0.037(3) 0.062(4) 0.003(3) 0.065(4) -0.004(3)
C30 0.077(4) 0.035(3) 0.053(3) -0.001(3) 0.050(3) -0.003(3)
C31 0.082(4) 0.025(3) 0.045(3) -0.003(2) 0.051(3) -0.002(3)
C32 0.101(4) 0.032(3) 0.068(4) -0.004(3) 0.071(3) -0.003(3)
C33 0.140(6) 0.027(3) 0.083(4) -0.006(3) 0.094(4) -0.005(4)
C34 0.148(6) 0.026(3) 0.069(4) 0.001(3) 0.083(4) 0.002(4)
C35 0.116(5) 0.055(4) 0.049(3) 0.001(3) 0.055(4) 0.000(4)
C36 0.086(4) 0.049(4) 0.043(3) -0.002(3) 0.045(3) -0.003(3)

loop_
_atom_type_symbol
_atom_type_description
_atom_type_scat_dispersion_real
_atom_type_scat_dispersion_imag
_atom_type_scat_source
C C 0.0033 0.0016 'International Tables Vol C Tables 4.2.6.8 and 6.1.1.4'
H H 0.0000 0.0000 'International Tables Vol C Tables 4.2.6.8 and 6.1.1.4'
N N 0.0061 0.0033 'International Tables Vol C Tables 4.2.6.8 and 6.1.1.4'
O O 0.0106 0.0060 'International Tables Vol C Tables 4.2.6.8 and 6.1.1.4'
Al Al 0.0645 0.0514 'International Tables Vol C Tables 4.2.6.8 and 6.1.1.4'
P P 0.1023 0.0942 'International Tables Vol C Tables 4.2.6.8 and 6.1.1.4'
Cl Cl 0.1484 0.1585 'International Tables Vol C Tables 4.2.6.8 and 6.1.1.4'
Cr Cr 0.3209 0.6236 'International Tables Vol C Tables 4.2.6.8 and 6.1.1.4'

loop_
_geom_angle_atom_site_label_1
_geom_angle_atom_site_label_2
_geom_angle_atom_site_label_3
_geom_angle
_geom_angle_site_symmetry_1
_geom_angle_site_symmetry_3
Cr2 Cr1 N4 95.01(13) . .
Cr2 Cr1 N1 107.03(13) . .
N4 Cr1 N1 94.00(18) . .
Cr2 Cr1 Cr2 73.38(4) . 2
N4 Cr1 Cr2 156.54(13) . 2
N1 Cr1 Cr2 108.77(12) . 2
Cr2 Cr1 Cr1 70.02(4) . 2
N4 Cr1 Cr1 117.54(13) . 2
N1 Cr1 Cr1 148.37(13) . 2
Cr2 Cr1 Cr1 39.62(3) 2 2
Cr1 Cr2 N3 95.27(12) . .
Cr1 Cr2 P1 91.38(5) . .
N3 Cr2 P1 89.16(13) . .
Cr1 Cr2 Cl1 168.17(6) . .
N3 Cr2 Cl1 92.67(12) . .
P1 Cr2 Cl1 97.51(5) . .
Cr1 Cr2 Cr1 70.35(5) . 2
N3 Cr2 Cr1 116.50(12) . 2
P1 Cr2 Cr1 149.02(5) . 2
Cl1 Cr2 Cr1 98.23(4) . 2
Cr1 Cr2 Cr2 67.73(4) . 2
N3 Cr2 Cr2 152.75(11) . 2
P1 Cr2 Cr2 111.51(5) . 2
Cl1 Cr2 Cr2 101.56(4) . 2
Cr1 Cr2 Cr2 38.89(2) 2 2
N2 Cr3 N1 61.28(16) 2 2
N2 Cr3 Cl1 173.48(13) 2 .
N1 Cr3 Cl1 113.95(11) 2 .
N2 Cr3 P2 94.15(14) 2 .
N1 Cr3 P2 144.08(12) 2 .
Cl1 Cr3 P2 87.90(5) . .
N2 Cr3 Cl2 95.47(15) 2 .
N1 Cr3 Cl2 100.07(12) 2 .
Cl1 Cr3 Cl2 89.74(6) . .
P2 Cr3 Cl2 108.55(6) . .
Cr3 Cl1 Cr2 79.57(5) . .
Al1 Cl2 Cr3 136.17(12) . .
C43' Al1 C39' 120.8(8) . .
C39 Al1 Cl3 116.4(8) . .
C43' Al1 Cl3 117.5(7) . .
C39' Al1 Cl3 103.1(6) . .
C39 Al1 C43 121.2(11) . .
Cl3 Al1 C43 109.4(7) . .
C39 Al1 Cl2 110.0(8) . .
C43' Al1 Cl2 109.6(8) . .
C39' Al1 Cl2 100.7(4) . .
Cl3 Al1 Cl2 102.61(13) . .
C43 Al1 Cl2 93.1(5) . .
C40 C39 Al1 122.8(17) . .
C42 C40 C39 124(2) . .
C42 C40 C41 104.4(18) . .
C39 C40 C41 102.6(16) . .
C40' C39' Al1 115.8(12) . .
C42' C40' C39' 120(2) . .
C42' C40' C41' 107.2(19) . .
C39' C40' C41' 100.9(14) . .
C44 C43 Al1 108.6(18) . .
C46 C44 C43 117(2) . .
C46 C44 C45 102.2(19) . .
C43 C44 C45 97.8(15) . .
C44' C43' Al1 118.1(16) . .
C46' C44' C43' 118(2) . .
C46' C44' C45' 102.2(17) . .
C43' C44' C45' 98.1(15) . .
C7 P1 C13 104.4(3) . .
C7 P1 C1 107.0(3) . .
C13 P1 C1 105.8(3) . .
C7 P1 Cr2 119.2(2) . .
C13 P1 Cr2 116.22(19) . .
C1 P1 Cr2 103.16(19) . .
C25 P2 C31 104.8(2) . .
C25 P2 C19 100.9(3) . .
C31 P2 C19 107.9(3) . .
C25 P2 Cr3 117.85(19) . .
C31 P2 Cr3 115.8(2) . .
C19 P2 Cr3 108.24(17) . .
C2 N1 C1 115.8(5) . .
C2 N1 Cr1 111.8(4) . .
C1 N1 Cr1 109.2(3) . .
C2 N1 Cr3 85.7(3) . 2
C1 N1 Cr3 141.3(3) . 2
Cr1 N1 Cr3 89.51(17) . 2
C6 N2 C2 120.4(5) . .
C6 N2 Cr3 138.0(4) . 2
C2 N2 Cr3 98.3(3) . 2
C20 N3 C19 119.4(4) . .
C20 N3 Cr2 117.1(3) . .
C19 N3 Cr2 122.7(3) . .
C24 N4 C20 120.1(5) . .
C24 N4 Cr1 122.3(4) . .
C20 N4 Cr1 117.7(3) . .
N1 C1 P1 106.4(4) . .
N2 C2 N1 111.1(5) . .
N2 C2 C3 119.5(5) . .
N1 C2 C3 129.4(5) . .
C4 C3 C2 118.5(6) . .
C3 C4 C5 120.2(6) . .
C6 C5 C4 118.0(6) . .
N2 C6 C5 123.3(6) . .
C12 C7 C8 118.0(6) . .
C12 C7 P1 118.9(5) . .
C8 C7 P1 123.1(5) . .
C9 C8 C7 120.6(7) . .
C10 C9 C8 120.3(7) . .
C9 C10 C11 120.8(7) . .
C10 C11 C12 119.9(7) . .
C7 C12 C11 120.4(6) . .
C14 C13 C18 117.9(6) . .
C14 C13 P1 120.5(5) . .
C18 C13 P1 121.4(5) . .
C13 C14 C15 120.9(7) . .
C16 C15 C14 120.6(8) . .
C17 C16 C15 118.7(8) . .
C16 C17 C18 121.9(8) . .
C17 C18 C13 119.8(7) . .
N3 C19 P2 108.6(3) . .
N3 C20 N4 114.9(4) . .
N3 C20 C21 127.3(5) . .
N4 C20 C21 117.7(5) . .
C22 C21 C20 120.0(6) . .
C21 C22 C23 121.1(6) . .
C24 C23 C22 118.2(6) . .
N4 C24 C23 122.8(6) . .
C30 C25 C26 117.4(5) . .
C30 C25 P2 119.3(4) . .
C26 C25 P2 123.1(4) . .
C27 C26 C25 120.3(6) . .
C26 C27 C28 120.9(6) . .
C29 C28 C27 118.6(6) . .
C28 C29 C30 121.8(6) . .
C29 C30 C25 121.0(5) . .
C36 C31 C32 119.9(5) . .
C36 C31 P2 117.4(5) . .
C32 C31 P2 122.7(5) . .
C33 C32 C31 118.9(7) . .
C34 C33 C32 120.1(7) . .
C35 C34 C33 121.1(6) . .
C34 C35 C36 119.2(7) . .
C31 C36 C35 120.9(7) . .
C48 C47 C52 120.0 . .
C48 C47 C53 118.5(8) . .
C52 C47 C53 120.7(8) . .
C47 C48 C49 120.0 . .
C50 C49 C48 120.0 . .
C49 C50 C51 120.0 . .
C52 C51 C50 120.0 . .
C51 C52 C47 120.0 . .
C55 C54 C59 120.0 . .
C55 C54 C60 119.7(9) . .
C59 C54 C60 118.7(9) . .
C56 C55 C54 120.0 . .
C55 C56 C57 120.0 . .
C58 C57 C56 120.0 . .
C57 C58 C59 120.0 . .
C58 C59 C54 120.0 . .

loop_
_geom_bond_atom_site_label_1
_geom_bond_atom_site_label_2
_geom_bond_distance
_geom_bond_site_symmetry_2
Cr1 Cr2 1.9231(11) .
Cr1 N4 2.006(4) .
Cr1 N1 2.091(4) .
Cr1 Cr2 2.8343(12) 2
Cr1 Cr1 2.8402(18) 2
Cr2 N3 2.026(4) .
Cr2 P1 2.4109(17) .
Cr2 Cl1 2.7040(15) .
Cr2 Cr1 2.8343(12) 2
Cr2 Cr2 2.9349(15) 2
Cr3 N2 2.071(5) 2
Cr3 N1 2.354(4) 2
Cr3 Cl1 2.3691(16) .
Cr3 P2 2.5490(16) .
Cr3 Cl2 2.5957(19) .
Cl2 Al1 2.245(3) .
Cl3 Al1 2.177(4) .
Al1 C39 1.88(2) .
Al1 C43' 1.92(2) .
Al1 C39' 2.12(2) .
Al1 C43 2.18(3) .
C39 C40 1.500(18) .
C40 C42 1.369(18) .
C40 C41 1.699(19) .
C39' C40' 1.518(16) .
C40' C42' 1.369(19) .
C40' C41' 1.672(19) .
C43 C44 1.515(17) .
C44 C46 1.37(2) .
C44 C45 1.691(19) .
C43' C44' 1.512(17) .
C44' C46' 1.401(19) .
C44' C45' 1.676(19) .
P1 C7 1.808(6) .
P1 C13 1.824(6) .
P1 C1 1.824(6) .
P2 C25 1.824(5) .
P2 C31 1.833(5) .
P2 C19 1.851(6) .
N1 C2 1.383(7) .
N1 C1 1.464(7) .
N1 Cr3 2.354(4) 2
N2 C6 1.308(7) .
N2 C2 1.368(7) .
N2 Cr3 2.071(5) 2
N3 C20 1.342(6) .
N3 C19 1.451(6) .
N4 C24 1.349(7) .
N4 C20 1.368(6) .
C2 C3 1.390(8) .
C3 C4 1.382(9) .
C4 C5 1.384(10) .
C5 C6 1.349(9) .
C7 C12 1.374(8) .
C7 C8 1.394(8) .
C8 C9 1.377(9) .
C9 C10 1.343(10) .
C10 C11 1.358(9) .
C11 C12 1.391(8) .
C13 C14 1.365(9) .
C13 C18 1.385(9) .
C14 C15 1.390(9) .
C15 C16 1.356(11) .
C16 C17 1.345(11) .
C17 C18 1.381(10) .
C20 C21 1.440(7) .
C21 C22 1.339(8) .
C22 C23 1.379(9) .
C23 C24 1.364(8) .
C25 C30 1.382(7) .
C25 C26 1.398(8) .
C26 C27 1.366(9) .
C27 C28 1.383(9) .
C28 C29 1.345(9) .
C29 C30 1.361(8) .
C31 C36 1.352(8) .
C31 C32 1.397(8) .
C32 C33 1.395(8) .
C33 C34 1.361(10) .
C34 C35 1.361(10) .
C35 C36 1.395(8) .
C47 C48 1.3900 .
C47 C52 1.3900 .
C47 C53 1.503(15) .
C48 C49 1.3900 .
C49 C50 1.3900 .
C50 C51 1.3900 .
C51 C52 1.3900 .
C54 C55 1.3900 .
C54 C59 1.3900 .
C54 C60 1.497(15) .
C55 C56 1.3900 .
C56 C57 1.3900 .
C57 C58 1.3900 .
C58 C59 1.3900 .

loop_
_geom_torsion_atom_site_label_1
_geom_torsion_atom_site_label_2
_geom_torsion_atom_site_label_3
_geom_torsion_atom_site_label_4
_geom_torsion
_geom_torsion_site_symmetry_1
C43' Al1 C39 C40 125(2) .
C39' Al1 C39 C40 -54(3) .
Cl3 Al1 C39 C40 -3(2) .
C43 Al1 C39 C40 134(2) .
Cl2 Al1 C39 C40 -119(2) .
Al1 C39 C40 C42 -61(3) .
Al1 C39 C40 C41 -177.8(17) .
Al1 C39' C40' C42' 51(3) .
Al1 C39' C40' C41' 168.4(17) .
Al1 C43 C44 C46 164(2) .
Al1 C43 C44 C45 -88.1(19) .
Al1 C43' C44' C46' -160.0(19) .
Al1 C43' C44' C45' 91.5(19) .
C2 N1 C1 P1 178.3(4) .
Cr1 N1 C1 P1 51.1(4) .
Cr3 N1 C1 P1 -63.7(6) 2
C7 P1 C1 N1 83.6(4) .
C13 P1 C1 N1 -165.5(4) .
Cr2 P1 C1 N1 -43.0(4) .
C6 N2 C2 N1 178.1(5) .
Cr3 N2 C2 N1 -19.1(5) 2
C6 N2 C2 C3 0.1(9) .
Cr3 N2 C2 C3 162.9(5) 2
C1 N1 C2 N2 162.9(5) .
Cr1 N1 C2 N2 -71.2(5) .
Cr3 N1 C2 N2 16.6(4) 2
C1 N1 C2 C3 -19.3(8) .
Cr1 N1 C2 C3 106.6(6) .
Cr3 N1 C2 C3 -165.7(6) 2
N2 C2 C3 C4 1.4(9) .
N1 C2 C3 C4 -176.2(6) .
C2 C3 C4 C5 -0.2(10) .
C3 C4 C5 C6 -2.5(11) .
C2 N2 C6 C5 -3.0(10) .
Cr3 N2 C6 C5 -157.1(6) 2
C4 C5 C6 N2 4.1(11) .
C13 P1 C7 C12 84.9(5) .
C1 P1 C7 C12 -163.2(5) .
Cr2 P1 C7 C12 -46.9(5) .
C13 P1 C7 C8 -95.0(6) .
C1 P1 C7 C8 16.9(6) .
Cr2 P1 C7 C8 133.3(5) .
C12 C7 C8 C9 -2.2(10) .
P1 C7 C8 C9 177.6(6) .
C7 C8 C9 C10 0.7(12) .
C8 C9 C10 C11 -0.2(12) .
C9 C10 C11 C12 1.2(11) .
C8 C7 C12 C11 3.3(9) .
P1 C7 C12 C11 -176.6(5) .
C10 C11 C12 C7 -2.9(10) .
C7 P1 C13 C14 -35.0(6) .
C1 P1 C13 C14 -147.7(6) .
Cr2 P1 C13 C14 98.5(6) .
C7 P1 C13 C18 149.3(6) .
C1 P1 C13 C18 36.6(6) .
Cr2 P1 C13 C18 -77.2(6) .
C18 C13 C14 C15 -1.4(11) .
P1 C13 C14 C15 -177.2(6) .
C13 C14 C15 C16 -2.5(13) .
C14 C15 C16 C17 5.4(14) .
C15 C16 C17 C18 -4.6(14) .
C16 C17 C18 C13 0.9(13) .
C14 C13 C18 C17 2.2(11) .
P1 C13 C18 C17 178.0(6) .
C20 N3 C19 P2 96.9(5) .
Cr2 N3 C19 P2 -72.7(4) .
C25 P2 C19 N3 -67.4(4) .
C31 P2 C19 N3 -177.0(3) .
Cr3 P2 C19 N3 57.0(4) .
C19 N3 C20 N4 -169.7(4) .
Cr2 N3 C20 N4 0.4(6) .
C19 N3 C20 C21 11.9(8) .
Cr2 N3 C20 C21 -178.0(5) .
C24 N4 C20 N3 179.1(5) .
Cr1 N4 C20 N3 0.7(6) .
C24 N4 C20 C21 -2.3(8) .
Cr1 N4 C20 C21 179.3(4) .
N3 C20 C21 C22 -179.6(6) .
N4 C20 C21 C22 2.0(9) .
C20 C21 C22 C23 0.5(11) .
C21 C22 C23 C24 -2.7(11) .
C20 N4 C24 C23 0.2(9) .
Cr1 N4 C24 C23 178.5(5) .
C22 C23 C24 N4 2.4(11) .
C31 P2 C25 C30 -164.5(5) .
C19 P2 C25 C30 83.5(5) .
Cr3 P2 C25 C30 -34.0(6) .
C31 P2 C25 C26 21.0(6) .
C19 P2 C25 C26 -91.0(6) .
Cr3 P2 C25 C26 151.5(5) .
C30 C25 C26 C27 -0.5(10) .
P2 C25 C26 C27 174.1(6) .
C25 C26 C27 C28 -1.2(12) .
C26 C27 C28 C29 1.8(13) .
C27 C28 C29 C30 -0.6(12) .
C28 C29 C30 C25 -1.2(11) .
C26 C25 C30 C29 1.8(9) .
P2 C25 C30 C29 -173.1(5) .
C25 P2 C31 C36 96.4(5) .
C19 P2 C31 C36 -156.8(4) .
Cr3 P2 C31 C36 -35.3(5) .
C25 P2 C31 C32 -82.5(5) .
C19 P2 C31 C32 24.4(5) .
Cr3 P2 C31 C32 145.8(4) .
C36 C31 C32 C33 -0.3(8) .
P2 C31 C32 C33 178.5(4) .
C31 C32 C33 C34 -0.7(8) .
C32 C33 C34 C35 1.4(9) .
C33 C34 C35 C36 -1.1(9) .
C32 C31 C36 C35 0.7(9) .
P2 C31 C36 C35 -178.2(5) .
C34 C35 C36 C31 0.0(9) .
C52 C47 C48 C49 0.0 .
C53 C47 C48 C49 -170(2) .
C47 C48 C49 C50 0.0 .
C48 C49 C50 C51 0.0 .
C49 C50 C51 C52 0.0 .
C50 C51 C52 C47 0.0 .
C48 C47 C52 C51 0.0 .
C53 C47 C52 C51 170(2) .
C59 C54 C55 C56 0.0 .
C60 C54 C55 C56 165(3) .
C54 C55 C56 C57 0.0 .
C55 C56 C57 C58 0.0 .
C56 C57 C58 C59 0.0 .
C57 C58 C59 C54 0.0 .
C55 C54 C59 C58 0.0 .
C60 C54 C59 C58 -166(3) .
